data_1527162
loop_
_publ_author_name
'Boettcher, P.'

_publ_section_title
;
 Die Kristallstruktur von K2 S3 und K2 Se3
;
_journal_name_full 'Zeitschrift fuer Anorganische und Allgemeine Chemie'
_journal_page_first 167
_journal_page_last 172
_journal_volume 432
_journal_year 1977
_chemical_formula_sum 'K2 S3'
_space_group_IT_number 36
_symmetry_space_group_name_Hall 'C 2c -2'
_symmetry_space_group_name_H-M 'C m c 21'
_cell_angle_alpha 90
_cell_angle_beta 90
_cell_angle_gamma 90
_cell_formula_units_Z 4
_cell_length_a 7.309
_cell_length_b 9.914
_cell_length_c 7.473
_cell_volume 541.504
_citation_journal_id_ASTM ZAACAB
_cod_data_source_file Boettcher_ZAACAB_1977_732.cif
_cod_data_source_block K2S3
_cod_original_cell_volume 541.5042
_cod_database_code 1527162

loop_
_symmetry_equiv_pos_as_xyz
x,y,z
-x,-y,z+1/2
-x,y,z
x,-y,z+1/2
x+1/2,y+1/2,z
-x+1/2,-y+1/2,z+1/2
-x+1/2,y+1/2,z
x+1/2,-y+1/2,z+1/2

loop_
_atom_site_label
_atom_site_type_symbol
_atom_site_fract_x
_atom_site_fract_y
_atom_site_fract_z
_atom_site_occupancy
_atom_site_U_iso_or_equiv
K2 K+1 0 0.5732 0.8371 1 0.0
S2 S-1 0.2268 0.8395 0 1 0.0
S1 S 0 0.7941 0.1577 1 0.0
K1 K+1 0 0.1057 0.1145 1 0.0
